data_8102488
loop_
_publ_author_name
'Stephan Peter Bl\"o\&s'
'J\"urgen Nuss'
'Martin Jansen'

_publ_section_title
;
 Crystal structure of bis(trichloro-bis(diethylamido)tantalum(V)),
 [TaCl3(C4H10N)2]2
;
_journal_issue 3
_journal_name_full 'Zeitschrift f\"ur Kristallographie - New Crystal Structures'
_journal_page_first 499
_journal_volume 224
_journal_year 2009
_chemical_formula_moiety 'C16 H40 Cl6 N4 Ta2 '
_chemical_formula_sum 'C8 H20 Cl3 N2 Ta'
_chemical_formula_weight 431.56
_chemical_name_systematic bis(trichloro-bis(diethylamido)-tantalum(V))
_space_group_IT_number 2
_symmetry_cell_setting triclinic
_symmetry_Int_Tables_number 2
_symmetry_space_group_name_Hall '-P 1'
_symmetry_space_group_name_H-M 'P -1'
_atom_sites_solution_hydrogens geom
_atom_sites_solution_primary direct
_atom_sites_solution_secondary difmap
_audit_creation_method SHELXL-97
_cell_angle_alpha 83.7050(10)
_cell_angle_beta 87.7900(10)
_cell_angle_gamma 87.3350(10)
_cell_formula_units_Z 4
_cell_length_a 9.1629(6)
_cell_length_b 10.9357(7)
_cell_length_c 14.1722(9)
_cell_measurement_reflns_used 8063
_cell_measurement_temperature 100(2)
_cell_measurement_theta_max 34.07
_cell_measurement_theta_min 2.68
_cell_volume 1409.20(16)
_computing_cell_refinement 'SAINT32 (Bruker AXS)'
_computing_data_collection 'SMART32 (Bruker AXS)'
_computing_data_reduction 'SAINT32 (Bruker AXS)'
_computing_molecular_graphics 'ATOMS (Dowty, 2008) [9]'
_computing_publication_material CIFTAB
_computing_structure_refinement 'SHELXL-97 [8]'
_computing_structure_solution 'SHELXS-97 [7]'
_diffrn_ambient_temperature 100(2)
_diffrn_measured_fraction_theta_full 0.973
_diffrn_measured_fraction_theta_max 0.973
_diffrn_measurement_device '3-circle goniometer'
_diffrn_measurement_device_type 'SMART APEX I, Bruker AXS'
_diffrn_measurement_method \wscans
_diffrn_radiation_monochromator graphite
_diffrn_radiation_probe x-ray
_diffrn_radiation_type MoK\a
_diffrn_radiation_wavelength 0.71073
_diffrn_reflns_av_R_equivalents 0.0205
_diffrn_reflns_av_sigmaI/netI 0.0280
_diffrn_reflns_limit_h_max 14
_diffrn_reflns_limit_h_min -14
_diffrn_reflns_limit_k_max 16
_diffrn_reflns_limit_k_min -17
_diffrn_reflns_limit_l_max 22
_diffrn_reflns_limit_l_min -22
_diffrn_reflns_number 22085
_diffrn_reflns_theta_full 34.06
_diffrn_reflns_theta_max 34.06
_diffrn_reflns_theta_min 1.45
_diffrn_source 'fine-focus sealed tube'
_diffrn_standards_decay_% 0
_diffrn_standards_interval_count 0
_diffrn_standards_interval_time 0
_diffrn_standards_number 0
_exptl_absorpt_coefficient_mu 8.339
_exptl_absorpt_correction_T_max 0.287
_exptl_absorpt_correction_T_min 0.147
_exptl_absorpt_correction_type multi-scan
_exptl_absorpt_process_details
; 
semi empirical absorption correction with SADABS,
G.M. Sheldrick, SADABS, Version 2008/1, University of G\"ottingen. Germany. 
;
_exptl_crystal_colour red
_exptl_crystal_density_diffrn 2.034
_exptl_crystal_density_method 'not measured'
_exptl_crystal_description fragment
_exptl_crystal_F_000 824
_exptl_crystal_size_max 0.30
_exptl_crystal_size_mid 0.20
_exptl_crystal_size_min 0.15
_refine_diff_density_max 2.616
_refine_diff_density_min -1.426
_refine_diff_density_rms 0.163
_refine_ls_extinction_method none
_refine_ls_goodness_of_fit_ref 1.096
_refine_ls_hydrogen_treatment refxyz
_refine_ls_matrix_type full
_refine_ls_number_parameters 373
_refine_ls_number_reflns 11238
_refine_ls_number_restraints 0
_refine_ls_restrained_S_all 1.096
_refine_ls_R_factor_all 0.0267
_refine_ls_R_factor_gt 0.0253
_refine_ls_shift/su_max 0.003
_refine_ls_shift/su_mean 0.000
_refine_ls_structure_factor_coef Fsqd
_refine_ls_weighting_details 'calc w=1/[\s^2^(Fo^2^)+(0.0329P)^2^+1.2848P] where P=(Fo^2^+2Fc^2^)/3'
_refine_ls_weighting_scheme calc
_refine_ls_wR_factor_gt 0.0642
_refine_ls_wR_factor_ref 0.0653
_reflns_number_gt 10717
_reflns_number_total 11238
_reflns_threshold_expression >2sigma(I)
_cod_data_source_file 1267-2678.cff
_cod_data_source_block blo25_m
_cod_database_code 8102488

loop_
_symmetry_equiv_pos_as_xyz
'x, y, z'
'-x, -y, -z'

loop_
_atom_site_label
_atom_site_type_symbol
_atom_site_fract_x
_atom_site_fract_y
_atom_site_fract_z
_atom_site_U_iso_or_equiv
_atom_site_adp_type
_atom_site_occupancy
_atom_site_symmetry_multiplicity
_atom_site_calc_flag
_atom_site_refinement_flags
_atom_site_disorder_assembly
_atom_site_disorder_group
Ta1 Ta 0.913249(9) 0.860070(8) 0.087749(6) 0.01454(3) Uani 1 1 d . . .
Ta2 Ta 0.469157(9) 0.355050(8) 0.422799(6) 0.01495(3) Uani 1 1 d . . .
Cl11 Cl 1.16277(6) 0.95552(5) 0.03907(4) 0.01715(9) Uani 1 1 d . . .
Cl12 Cl 0.88302(6) 1.01033(5) 0.19498(4) 0.01864(9) Uani 1 1 d . . .
Cl13 Cl 0.96636(7) 0.75052(6) -0.04487(4) 0.02306(11) Uani 1 1 d . . .
Cl21 Cl 0.32372(6) 0.51543(5) 0.51814(4) 0.01889(10) Uani 1 1 d . . .
Cl22 Cl 0.48977(7) 0.23422(6) 0.57051(4) 0.02051(10) Uani 1 1 d . . .
Cl23 Cl 0.45069(7) 0.51461(5) 0.29573(4) 0.02106(10) Uani 1 1 d . . .
N1 N 0.9947(2) 0.7376(2) 0.18331(15) 0.0193(4) Uani 1 1 d . . .
N2 N 0.7143(2) 0.8060(2) 0.09280(15) 0.0192(4) Uani 1 1 d . . .
N3 N 0.6106(2) 0.26370(19) 0.35011(15) 0.0171(3) Uani 1 1 d . . .
N4 N 0.2979(2) 0.27366(19) 0.38935(15) 0.0175(3) Uani 1 1 d . . .
C11 C 1.1217(3) 0.7605(3) 0.23953(19) 0.0243(5) Uani 1 1 d . . .
H11A H 1.161(4) 0.838(4) 0.211(3) 0.029 Uiso 1 1 d . . .
H11B H 1.202(4) 0.694(4) 0.225(3) 0.029 Uiso 1 1 d . . .
C12 C 1.0833(4) 0.7624(3) 0.3441(2) 0.0330(6) Uani 1 1 d . . .
H12A H 1.009(5) 0.822(4) 0.356(3) 0.040 Uiso 1 1 d . . .
H12B H 1.172(5) 0.770(4) 0.372(3) 0.040 Uiso 1 1 d . . .
H12C H 1.041(5) 0.684(4) 0.373(3) 0.040 Uiso 1 1 d . . .
C13 C 0.9427(3) 0.6105(2) 0.2037(2) 0.0248(5) Uani 1 1 d . . .
H13A H 0.849(4) 0.609(4) 0.172(3) 0.030 Uiso 1 1 d . . .
H13B H 0.929(4) 0.590(4) 0.274(3) 0.030 Uiso 1 1 d . . .
C14 C 1.0454(5) 0.5176(3) 0.1616(3) 0.0400(8) Uani 1 1 d . . .
H14A H 1.082(5) 0.544(5) 0.099(4) 0.048 Uiso 1 1 d . . .
H14B H 1.005(5) 0.431(5) 0.167(3) 0.048 Uiso 1 1 d . . .
H14C H 1.139(6) 0.511(5) 0.185(4) 0.048 Uiso 1 1 d . . .
C21 C 0.6276(3) 0.8067(3) 0.1834(2) 0.0235(5) Uani 1 1 d . . .
H21A H 0.694(4) 0.804(4) 0.233(3) 0.028 Uiso 1 1 d . . .
H21B H 0.579(4) 0.726(4) 0.196(3) 0.028 Uiso 1 1 d . . .
C22 C 0.5151(3) 0.9135(3) 0.1817(2) 0.0319(6) Uani 1 1 d . . .
H22A H 0.565(5) 0.995(4) 0.167(3) 0.038 Uiso 1 1 d . . .
H22B H 0.463(5) 0.910(4) 0.240(3) 0.038 Uiso 1 1 d . . .
H22C H 0.448(5) 0.906(4) 0.135(3) 0.038 Uiso 1 1 d . . .
C23 C 0.6276(4) 0.7683(3) 0.0156(2) 0.0300(6) Uani 1 1 d . . .
H23A H 0.679(5) 0.806(4) -0.050(3) 0.036 Uiso 1 1 d . . .
H23B H 0.530(5) 0.808(4) 0.020(3) 0.036 Uiso 1 1 d . . .
C24 C 0.6228(5) 0.6279(4) 0.0219(3) 0.0450(10) Uani 1 1 d . . .
H24A H 0.720(6) 0.586(5) 0.019(4) 0.054 Uiso 1 1 d . . .
H24B H 0.565(6) 0.601(5) -0.026(4) 0.054 Uiso 1 1 d . . .
H24C H 0.576(6) 0.592(5) 0.084(4) 0.054 Uiso 1 1 d . . .
C31 C 0.6212(3) 0.1269(2) 0.36971(18) 0.0199(4) Uani 1 1 d . . .
H31A H 0.625(4) 0.093(3) 0.307(3) 0.024 Uiso 1 1 d . . .
H31B H 0.533(4) 0.103(3) 0.398(3) 0.024 Uiso 1 1 d . . .
C32 C 0.7519(3) 0.0795(3) 0.4286(2) 0.0269(5) Uani 1 1 d . . .
H32A H 0.839(5) 0.107(4) 0.399(3) 0.032 Uiso 1 1 d . . .
H32B H 0.756(4) -0.013(4) 0.442(3) 0.032 Uiso 1 1 d . . .
H32C H 0.748(4) 0.106(4) 0.491(3) 0.032 Uiso 1 1 d . . .
C33 C 0.7169(3) 0.3110(2) 0.27474(19) 0.0213(4) Uani 1 1 d . . .
H33A H 0.805(4) 0.267(4) 0.281(3) 0.026 Uiso 1 1 d . . .
H33B H 0.732(4) 0.394(4) 0.284(3) 0.026 Uiso 1 1 d . . .
C34 C 0.6624(3) 0.3035(3) 0.1755(2) 0.0270(5) Uani 1 1 d . . .
H34A H 0.649(4) 0.225(4) 0.161(3) 0.032 Uiso 1 1 d . . .
H34B H 0.729(5) 0.332(4) 0.131(3) 0.032 Uiso 1 1 d . . .
H34C H 0.572(5) 0.353(4) 0.165(3) 0.032 Uiso 1 1 d . . .
C41 C 0.2797(3) 0.2286(2) 0.29572(18) 0.0210(4) Uani 1 1 d . . .
H41A H 0.372(4) 0.227(4) 0.263(3) 0.025 Uiso 1 1 d . . .
H41B H 0.225(4) 0.293(4) 0.256(3) 0.025 Uiso 1 1 d . . .
C42 C 0.2153(3) 0.1028(3) 0.3003(2) 0.0298(6) Uani 1 1 d . . .
H42A H 0.267(5) 0.047(4) 0.342(3) 0.036 Uiso 1 1 d . . .
H42B H 0.221(5) 0.080(4) 0.232(3) 0.036 Uiso 1 1 d . . .
H42C H 0.121(5) 0.102(4) 0.322(3) 0.036 Uiso 1 1 d . . .
C43 C 0.1633(3) 0.2714(2) 0.45097(18) 0.0204(4) Uani 1 1 d . . .
H43A H 0.185(4) 0.292(4) 0.516(3) 0.024 Uiso 1 1 d . . .
H43B H 0.135(4) 0.187(4) 0.459(3) 0.024 Uiso 1 1 d . . .
C44 C 0.0439(3) 0.3611(3) 0.4110(2) 0.0272(5) Uani 1 1 d . . .
H44A H 0.072(5) 0.435(4) 0.400(3) 0.033 Uiso 1 1 d . . .
H44B H -0.046(5) 0.354(4) 0.446(3) 0.033 Uiso 1 1 d . . .
H44C H 0.018(5) 0.343(4) 0.349(3) 0.033 Uiso 1 1 d . . .

loop_
_atom_site_aniso_label
_atom_site_aniso_U_11
_atom_site_aniso_U_22
_atom_site_aniso_U_33
_atom_site_aniso_U_23
_atom_site_aniso_U_13
_atom_site_aniso_U_12
Ta1 0.01601(4) 0.01298(4) 0.01475(4) -0.00126(3) -0.00104(3) -0.00196(3)
Ta2 0.01372(4) 0.01336(4) 0.01791(4) -0.00262(3) -0.00070(3) 0.00016(3)
Cl11 0.0157(2) 0.0174(2) 0.0178(2) 0.00109(17) -0.00140(17) -0.00104(16)
Cl12 0.0202(2) 0.0181(2) 0.0180(2) -0.00420(18) 0.00036(17) -0.00015(17)
Cl13 0.0322(3) 0.0182(2) 0.0197(2) -0.00597(19) 0.0006(2) -0.0030(2)
Cl21 0.0133(2) 0.0182(2) 0.0262(3) -0.00701(19) -0.00080(18) 0.00043(16)
Cl22 0.0225(2) 0.0194(2) 0.0193(2) -0.00111(19) -0.00116(19) 0.00042(19)
Cl23 0.0231(2) 0.0161(2) 0.0234(2) 0.00036(19) -0.0018(2) 0.00001(18)
N1 0.0206(9) 0.0164(8) 0.0210(9) -0.0016(7) -0.0037(7) -0.0007(7)
N2 0.0195(9) 0.0194(9) 0.0187(8) 0.0011(7) -0.0021(7) -0.0061(7)
N3 0.0157(8) 0.0154(8) 0.0203(9) -0.0035(7) -0.0014(6) 0.0012(6)
N4 0.0148(8) 0.0178(8) 0.0201(9) -0.0031(7) 0.0000(6) -0.0007(6)
C11 0.0225(11) 0.0258(12) 0.0241(11) 0.0013(9) -0.0061(9) -0.0020(9)
C12 0.0417(17) 0.0368(16) 0.0211(12) 0.0008(11) -0.0084(11) -0.0106(13)
C13 0.0311(13) 0.0166(10) 0.0268(12) 0.0002(9) -0.0067(10) -0.0027(9)
C14 0.062(2) 0.0210(13) 0.0367(17) -0.0062(12) -0.0021(16) 0.0069(14)
C21 0.0179(10) 0.0269(12) 0.0245(11) 0.0046(9) -0.0005(8) -0.0044(9)
C22 0.0201(11) 0.0403(17) 0.0353(15) -0.0039(13) -0.0039(11) 0.0016(11)
C23 0.0303(13) 0.0332(14) 0.0267(13) 0.0035(11) -0.0097(10) -0.0129(11)
C24 0.064(2) 0.0346(17) 0.0386(18) 0.0019(14) -0.0195(17) -0.0263(17)
C31 0.0223(10) 0.0155(9) 0.0220(10) -0.0035(8) -0.0007(8) 0.0016(8)
C32 0.0273(12) 0.0256(12) 0.0267(12) -0.0014(10) -0.0050(10) 0.0093(10)
C33 0.0165(9) 0.0221(11) 0.0249(11) -0.0020(9) 0.0029(8) -0.0016(8)
C34 0.0267(12) 0.0295(13) 0.0236(11) -0.0002(10) 0.0029(9) 0.0030(10)
C41 0.0204(10) 0.0233(11) 0.0198(10) -0.0040(8) -0.0022(8) -0.0016(8)
C42 0.0279(13) 0.0312(14) 0.0329(14) -0.0129(12) 0.0016(11) -0.0097(11)
C43 0.0180(10) 0.0216(11) 0.0212(10) -0.0012(8) 0.0004(8) -0.0019(8)
C44 0.0191(11) 0.0306(14) 0.0315(13) -0.0035(11) -0.0024(9) 0.0044(9)

loop_
_atom_type_symbol
_atom_type_description
_atom_type_scat_dispersion_real
_atom_type_scat_dispersion_imag
_atom_type_scat_source
C C 0.0033 0.0016 'International Tables Vol C Tables 4.2.6.8 and 6.1.1.4'
H H 0.0000 0.0000 'International Tables Vol C Tables 4.2.6.8 and 6.1.1.4'
N N 0.0061 0.0033 'International Tables Vol C Tables 4.2.6.8 and 6.1.1.4'
Cl Cl 0.1484 0.1585 'International Tables Vol C Tables 4.2.6.8 and 6.1.1.4'
Ta Ta -0.7052 6.5227 'International Tables Vol C Tables 4.2.6.8 and 6.1.1.4'

loop_
_geom_angle_atom_site_label_1
_geom_angle_atom_site_label_2
_geom_angle_atom_site_label_3
_geom_angle
_geom_angle_site_symmetry_1
_geom_angle_site_symmetry_3
_geom_angle_publ_flag
N2 Ta1 N1 98.71(9) . . ?
N2 Ta1 Cl12 98.59(7) . . ?
N1 Ta1 Cl12 92.81(6) . . ?
N2 Ta1 Cl13 89.74(7) . . ?
N1 Ta1 Cl13 97.28(7) . . ?
Cl12 Ta1 Cl13 165.82(2) . . ?
N2 Ta1 Cl11 165.81(6) . . ?
N1 Ta1 Cl11 94.28(7) . . ?
Cl12 Ta1 Cl11 86.386(19) . . ?
Cl13 Ta1 Cl11 82.95(2) . . ?
N2 Ta1 Cl11 89.39(6) . 2_775 ?
N1 Ta1 Cl11 171.58(6) . 2_775 ?
Cl12 Ta1 Cl11 83.66(2) . 2_775 ?
Cl13 Ta1 Cl11 84.98(2) . 2_775 ?
Cl11 Ta1 Cl11 77.900(18) . 2_775 ?
N3 Ta2 N4 96.84(8) . . ?
N3 Ta2 Cl22 98.35(6) . . ?
N4 Ta2 Cl22 93.63(6) . . ?
N3 Ta2 Cl23 90.97(6) . . ?
N4 Ta2 Cl23 94.45(6) . . ?
Cl22 Ta2 Cl23 166.84(2) . . ?
N3 Ta2 Cl21 166.98(6) . . ?
N4 Ta2 Cl21 95.24(6) . . ?
Cl22 Ta2 Cl21 85.67(2) . . ?
Cl23 Ta2 Cl21 83.27(2) . . ?
N3 Ta2 Cl21 91.18(6) . 2_666 ?
N4 Ta2 Cl21 171.97(6) . 2_666 ?
Cl22 Ta2 Cl21 85.40(2) . 2_666 ?
Cl23 Ta2 Cl21 85.14(2) . 2_666 ?
Cl21 Ta2 Cl21 76.748(19) . 2_666 ?
Ta1 Cl11 Ta1 102.101(19) . 2_775 ?
Ta2 Cl21 Ta2 103.252(19) . 2_666 ?
C11 N1 C13 113.2(2) . . ?
C11 N1 Ta1 122.69(17) . . ?
C13 N1 Ta1 124.04(17) . . ?
C23 N2 C21 112.1(2) . . ?
C23 N2 Ta1 129.15(18) . . ?
C21 N2 Ta1 118.71(16) . . ?
C33 N3 C31 112.42(19) . . ?
C33 N3 Ta2 128.80(16) . . ?
C31 N3 Ta2 118.78(16) . . ?
C43 N4 C41 114.14(19) . . ?
C43 N4 Ta2 121.02(16) . . ?
C41 N4 Ta2 124.05(16) . . ?
N1 C11 C12 112.9(2) . . ?
N1 C13 C14 111.8(3) . . ?
N2 C21 C22 112.6(2) . . ?
N2 C23 C24 110.9(2) . . ?
N3 C31 C32 113.4(2) . . ?
N3 C33 C34 112.3(2) . . ?
N4 C41 C42 114.7(2) . . ?
N4 C43 C44 112.5(2) . . ?

loop_
_geom_bond_atom_site_label_1
_geom_bond_atom_site_label_2
_geom_bond_distance
_geom_bond_site_symmetry_2
_geom_bond_publ_flag
Ta1 N2 1.938(2) . ?
Ta1 N1 1.942(2) . ?
Ta1 Cl12 2.3577(6) . ?
Ta1 Cl13 2.3609(6) . ?
Ta1 Cl11 2.5952(6) . ?
Ta1 Cl11 2.6370(6) 2_775 ?
Ta2 N3 1.934(2) . ?
Ta2 N4 1.939(2) . ?
Ta2 Cl22 2.3589(6) . ?
Ta2 Cl23 2.3713(6) . ?
Ta2 Cl21 2.6156(6) . ?
Ta2 Cl21 2.6346(6) 2_666 ?
Cl11 Ta1 2.6370(6) 2_775 ?
Cl21 Ta2 2.6346(6) 2_666 ?
N1 C11 1.481(3) . ?
N1 C13 1.485(3) . ?
N2 C23 1.481(3) . ?
N2 C21 1.485(3) . ?
N3 C33 1.484(3) . ?
N3 C31 1.490(3) . ?
N4 C43 1.483(3) . ?
N4 C41 1.483(3) . ?
C11 C12 1.512(4) . ?
C13 C14 1.508(5) . ?
C21 C22 1.520(4) . ?
C23 C24 1.531(5) . ?
C31 C32 1.524(4) . ?
C33 C34 1.522(4) . ?
C41 C42 1.516(4) . ?
C43 C44 1.519(4) . ?
